data_7124313
loop_
_publ_author_name
'M\"uller, Matthias'
'Buchner, Magnus Richard'

_publ_section_title
;
 Preparation and Crystal Structures of the Beryllium Ammines [Be(NH3)4]X2
 (X = Br, I, CN, SCN, N3) and Be(NH3)2X&#x2019;2 (X&#x2019; = Cl, Br, I).
;
_journal_name_full 'Chemical Communications'
_journal_paper_doi 10.1039/C9CC07712J
_journal_year 2019
_chemical_formula_sum 'Be H12 I2 N4'
_chemical_formula_weight 330.95
_space_group_crystal_system orthorhombic
_space_group_IT_number 62
_space_group_name_Hall '-P 2ac 2n'
_space_group_name_H-M_alt 'P n m a'
_symmetry_space_group_name_Hall '-P 2ac 2n'
_symmetry_space_group_name_H-M 'P n m a'
_atom_sites_solution_hydrogens geom
_audit_creation_method SHELXL-2014/7
_audit_update_record
;
2019-09-26 deposited with the CCDC.    2019-10-15 downloaded from the CCDC.
;
_cell_angle_alpha 90
_cell_angle_beta 90
_cell_angle_gamma 90
_cell_formula_units_Z 4
_cell_length_a 9.9007(2)
_cell_length_b 7.3274(2)
_cell_length_c 12.7965(3)
_cell_measurement_reflns_used 15988
_cell_measurement_temperature 100(2)
_cell_measurement_theta_max 154.38
_cell_measurement_theta_min 6.91
_cell_volume 928.34(4)
_computing_structure_refinement 'SHELXL-2014/7 (Sheldrick, 2014)'
_diffrn_ambient_temperature 100(2)
_diffrn_detector_area_resol_mean 5.81
_diffrn_measured_fraction_theta_full 1.000
_diffrn_measured_fraction_theta_max 0.994
_diffrn_measurement_device_type 'STOE STADIVARI'
_diffrn_measurement_method 'rotation method, \w scans'
_diffrn_radiation_type CuK\a
_diffrn_radiation_wavelength 1.54178
_diffrn_reflns_av_R_equivalents 0.0354
_diffrn_reflns_av_unetI/netI 0.0141
_diffrn_reflns_Laue_measured_fraction_full 1.000
_diffrn_reflns_Laue_measured_fraction_max 0.994
_diffrn_reflns_limit_h_max 12
_diffrn_reflns_limit_h_min -10
_diffrn_reflns_limit_k_max 8
_diffrn_reflns_limit_k_min -9
_diffrn_reflns_limit_l_max 15
_diffrn_reflns_limit_l_min -15
_diffrn_reflns_number 8664
_diffrn_reflns_point_group_measured_fraction_full 1.000
_diffrn_reflns_point_group_measured_fraction_max 0.994
_diffrn_reflns_theta_full 67.679
_diffrn_reflns_theta_max 76.386
_diffrn_reflns_theta_min 5.650
_diffrn_source 'GeniX 3D HF Cu'
_exptl_absorpt_coefficient_mu 52.617
_exptl_absorpt_correction_T_max 0.0001
_exptl_absorpt_correction_T_min 0.0000
_exptl_absorpt_correction_type multi-scan
_exptl_absorpt_process_details
;
STOE LANA, absorption correction by scaling of reflection intensities.
J. Koziskova, F. Hahn, J. Richter, J. Kozisek, "Comparison of different
absorption corrections on the model structure of tetrakis(\m~2~-acetato)-
diaqua-di-copper(II)", Acta Chimica Slovaca, vol. 9, no. 2, 2016, pp. 136 - 140.
Afterwards a spherical absorption correction was performed within STOE LANA.
;
_exptl_crystal_colour colorless
_exptl_crystal_density_diffrn 2.368
_exptl_crystal_description block
_exptl_crystal_F_000 600
_exptl_crystal_size_max 0.075
_exptl_crystal_size_mid 0.07
_exptl_crystal_size_min 0.065
_exptl_transmission_factor_max 0.0001
_exptl_transmission_factor_min 0.0000
_refine_diff_density_max 2.331
_refine_diff_density_min -1.981
_refine_diff_density_rms 0.321
_refine_ls_extinction_method none
_refine_ls_goodness_of_fit_ref 1.186
_refine_ls_hydrogen_treatment constr
_refine_ls_matrix_type full
_refine_ls_number_parameters 43
_refine_ls_number_reflns 1056
_refine_ls_number_restraints 0
_refine_ls_restrained_S_all 1.186
_refine_ls_R_factor_all 0.0412
_refine_ls_R_factor_gt 0.0407
_refine_ls_shift/su_max 0.000
_refine_ls_shift/su_mean 0.000
_refine_ls_structure_factor_coef Fsqd
_refine_ls_weighting_details 'w=1/[\s^2^(Fo^2^)+(0.0821P)^2^+1.2286P] where P=(Fo^2^+2Fc^2^)/3'
_refine_ls_weighting_scheme calc
_refine_ls_wR_factor_gt 0.1116
_refine_ls_wR_factor_ref 0.1123
_reflns_Friedel_coverage 0.000
_reflns_number_gt 1034
_reflns_number_total 1056
_reflns_threshold_expression 'I > 2\s(I)'
_cod_data_source_file c9cc07712j2.cif
_cod_data_source_block 3_CCDC1
_cod_database_code 7124313
_shelx_shelxl_version_number 2014/7
_shelx_space_group_comment
;
The symmetry employed for this shelxl refinement is uniquely defined
by the following loop, which should always be used as a source of
symmetry information in preference to the above space-group names.
They are only intended as comments.
;

loop_
_space_group_symop_operation_xyz
'x, y, z'
'-x+1/2, -y, z+1/2'
'-x, y+1/2, -z'
'x+1/2, -y+1/2, -z+1/2'
'-x, -y, -z'
'x-1/2, y, -z-1/2'
'x, -y-1/2, z'
'-x-1/2, y-1/2, z-1/2'

loop_
_atom_site_label
_atom_site_type_symbol
_atom_site_fract_x
_atom_site_fract_y
_atom_site_fract_z
_atom_site_U_iso_or_equiv
_atom_site_adp_type
_atom_site_occupancy
_atom_site_site_symmetry_order
_atom_site_calc_flag
_atom_site_refinement_flags_posn
_atom_site_refinement_flags_adp
_atom_site_refinement_flags_occupancy
I1 I 0.51978(4) 0.2500 0.31436(3) 0.0259(2) Uani 1 2 d S T P
I2 I 0.16495(4) 0.7500 0.40467(3) 0.0263(2) Uani 1 2 d S T P
N1 N 0.4253(6) 0.2500 0.5927(5) 0.0284(13) Uani 1 2 d S T P
H1A H 0.4532 0.1754 0.6453 0.043 Uiso 0.5 1 calc R U P
H1B H 0.4554 0.3654 0.6048 0.043 Uiso 0.5 1 calc R U P
H1C H 0.4593 0.2092 0.5309 0.043 Uiso 0.5 1 calc R U P
N2 N 0.1935(7) 0.2500 0.4593(5) 0.0309(13) Uani 1 2 d S T P
H2A H 0.1984 0.1348 0.4330 0.046 Uiso 0.5 1 calc R U P
H2B H 0.2461 0.3258 0.4203 0.046 Uiso 0.5 1 calc R U P
H2C H 0.1064 0.2893 0.4573 0.046 Uiso 0.5 1 calc R U P
N3 N 0.1886(4) 0.4406(7) 0.6488(4) 0.0292(9) Uani 1 1 d . . .
H3A H 0.0969 0.4349 0.6513 0.044 Uiso 1 1 calc R U .
H3B H 0.2142 0.5420 0.6128 0.044 Uiso 1 1 calc R U .
H3C H 0.2222 0.4461 0.7149 0.044 Uiso 1 1 calc R U .
Be1 Be 0.2501(10) 0.2500 0.5872(7) 0.0230(16) Uani 1 2 d S T P

loop_
_atom_site_aniso_label
_atom_site_aniso_U_11
_atom_site_aniso_U_22
_atom_site_aniso_U_33
_atom_site_aniso_U_23
_atom_site_aniso_U_13
_atom_site_aniso_U_12
I1 0.0231(3) 0.0281(3) 0.0266(3) 0.000 -0.00056(14) 0.000
I2 0.0240(3) 0.0277(3) 0.0273(3) 0.000 -0.00041(14) 0.000
N1 0.022(3) 0.034(3) 0.029(3) 0.000 0.002(2) 0.000
N2 0.025(3) 0.035(3) 0.033(3) 0.000 -0.001(3) 0.000
N3 0.0264(19) 0.028(2) 0.033(2) -0.0070(18) 0.0000(17) -0.0006(17)
Be1 0.022(4) 0.025(4) 0.022(4) 0.000 0.002(3) 0.000

loop_
_atom_type_symbol
_atom_type_description
_atom_type_scat_dispersion_real
_atom_type_scat_dispersion_imag
_atom_type_scat_source
Be Be 0.0038 0.0014 'International Tables Vol C Tables 4.2.6.8 and 6.1.1.4'
H H 0.0000 0.0000 'International Tables Vol C Tables 4.2.6.8 and 6.1.1.4'
N N 0.0311 0.0180 'International Tables Vol C Tables 4.2.6.8 and 6.1.1.4'
I I -0.3257 6.8362 'International Tables Vol C Tables 4.2.6.8 and 6.1.1.4'

loop_
_geom_angle_atom_site_label_1
_geom_angle_atom_site_label_2
_geom_angle_atom_site_label_3
_geom_angle
_geom_angle_site_symmetry_1
Be1 N1 H1A 109.5 .
Be1 N1 H1B 109.5 .
H1A N1 H1B 109.5 .
Be1 N1 H1C 109.5 .
H1A N1 H1C 109.5 .
H1B N1 H1C 109.5 .
Be1 N2 H2A 109.5 .
Be1 N2 H2B 109.5 .
H2A N2 H2B 109.5 .
Be1 N2 H2C 109.5 .
H2A N2 H2C 109.5 .
H2B N2 H2C 109.5 .
Be1 N3 H3A 109.5 .
Be1 N3 H3B 109.5 .
H3A N3 H3B 109.5 .
Be1 N3 H3C 109.5 .
H3A N3 H3C 109.5 .
H3B N3 H3C 109.5 .
N3 Be1 N3 109.0(6) 7_565
N3 Be1 N2 108.6(4) 7_565
N3 Be1 N2 108.6(4) .
N3 Be1 N1 109.6(4) 7_565
N3 Be1 N1 109.6(4) .
N2 Be1 N1 111.2(5) .

loop_
_geom_bond_atom_site_label_1
_geom_bond_atom_site_label_2
_geom_bond_distance
_geom_bond_site_symmetry_2
N1 Be1 1.736(12) .
N1 H1A 0.9100 .
N1 H1B 0.9100 .
N1 H1C 0.9100 .
N2 Be1 1.730(11) .
N2 H2A 0.9100 .
N2 H2B 0.9100 .
N2 H2C 0.9100 .
N3 Be1 1.716(7) .
N3 H3A 0.9100 .
N3 H3B 0.9100 .
N3 H3C 0.9100 .
Be1 N3 1.716(7) 7_565
